data_2214975
loop_
_publ_author_name
'Guo, Huan-Mei'

_publ_section_title
;
 <i>N</i>'-[1-(4-Chlorophenyl)ethylidene]propionohydrazide
;
_journal_coeditor_code BH2131
_journal_issue 9
_journal_name_full 'Acta Crystallographica Section E'
_journal_page_first o3870
_journal_page_last o3870
_journal_paper_doi 10.1107/S1600536807040718
_journal_volume 63
_journal_year 2007
_chemical_formula_iupac 'C11 H13 Cl N2 O'
_chemical_formula_moiety 'C11 H13 Cl N2 O'
_chemical_formula_sum 'C11 H13 Cl N2 O'
_chemical_formula_weight 224.68
_chemical_name_systematic
;
N'-[1-(4-Chlorophenyl)ethylidene]propionohydrazide
;
_space_group_IT_number 14
_symmetry_cell_setting monoclinic
_symmetry_space_group_name_Hall '-P 2ybc'
_symmetry_space_group_name_H-M 'P 1 21/c 1'
_atom_sites_solution_hydrogens geom
_atom_sites_solution_primary direct
_atom_sites_solution_secondary difmap
_audit_creation_method SHELXL97
_cell_angle_alpha 90.00
_cell_angle_beta 98.172(3)
_cell_angle_gamma 90.00
_cell_formula_units_Z 4
_cell_length_a 7.8599(14)
_cell_length_b 8.1421(15)
_cell_length_c 17.901(4)
_cell_measurement_temperature 294(2)
_cell_measurement_theta_max 26.41
_cell_measurement_theta_min 2.30
_cell_volume 1134.0(4)
_computing_cell_refinement 'SAINT (Bruker, 1997)'
_computing_data_collection 'SMART (Bruker, 1997)'
_computing_data_reduction 'SAINT (Bruker, 1997)'
_computing_molecular_graphics 'SHELXTL (Bruker, 1997)'
_computing_publication_material 'SHELXTL (Bruker, 1997)'
_computing_structure_refinement 'SHELXL97 (Sheldrick, 1997)'
_computing_structure_solution 'SHELXS97 (Sheldrick, 1997)'
_diffrn_ambient_temperature 294(2)
_diffrn_measured_fraction_theta_full 0.993
_diffrn_measured_fraction_theta_max 0.993
_diffrn_measurement_device_type 'Bruker SMART CCD area-detector'
_diffrn_measurement_method '\f and \w'
_diffrn_radiation_monochromator graphite
_diffrn_radiation_source 'fine-focus sealed tube'
_diffrn_radiation_type MoK\a
_diffrn_radiation_wavelength 0.71073
_diffrn_reflns_av_R_equivalents 0.0289
_diffrn_reflns_av_sigmaI/netI 0.0343
_diffrn_reflns_limit_h_max 9
_diffrn_reflns_limit_h_min -5
_diffrn_reflns_limit_k_max 10
_diffrn_reflns_limit_k_min -9
_diffrn_reflns_limit_l_max 20
_diffrn_reflns_limit_l_min -22
_diffrn_reflns_number 6276
_diffrn_reflns_theta_full 26.41
_diffrn_reflns_theta_max 26.41
_diffrn_reflns_theta_min 2.30
_diffrn_standards_decay_% 0
_diffrn_standards_interval_count 0
_diffrn_standards_interval_time 0
_diffrn_standards_number 0
_exptl_absorpt_coefficient_mu 0.312
_exptl_absorpt_correction_T_max 0.9460
_exptl_absorpt_correction_T_min 0.9289
_exptl_absorpt_correction_type multi-scan
_exptl_absorpt_process_details '(SADABS; Bruker, 1997)'
_exptl_crystal_colour colourless
_exptl_crystal_density_diffrn 1.316
_exptl_crystal_density_method 'not measured'
_exptl_crystal_description block
_exptl_crystal_F_000 472
_exptl_crystal_size_max 0.24
_exptl_crystal_size_mid 0.20
_exptl_crystal_size_min 0.18
_refine_diff_density_max 0.211
_refine_diff_density_min -0.260
_refine_ls_extinction_coef 0.055(5)
_refine_ls_extinction_expression Fc^*^=kFc[1+0.001xFc^2^\l^3^/sin(2\q)]^-1/4^
_refine_ls_extinction_method 'SHELXL97 (Sheldrick, 1997)'
_refine_ls_goodness_of_fit_ref 1.010
_refine_ls_hydrogen_treatment constr
_refine_ls_matrix_type full
_refine_ls_number_parameters 139
_refine_ls_number_reflns 2310
_refine_ls_number_restraints 0
_refine_ls_restrained_S_all 1.010
_refine_ls_R_factor_all 0.0679
_refine_ls_R_factor_gt 0.0386
_refine_ls_shift/su_max 0.000
_refine_ls_shift/su_mean 0.000
_refine_ls_structure_factor_coef Fsqd
_refine_ls_weighting_details 'calc w=1/[\s^2^(Fo^2^)+(0.0624P)^2^+0.1491P] where P=(Fo^2^+2Fc^2^)/3'
_refine_ls_weighting_scheme calc
_refine_ls_wR_factor_gt 0.0997
_refine_ls_wR_factor_ref 0.1207
_reflns_number_gt 1537
_reflns_number_total 2310
_reflns_threshold_expression I>2\s(I)
_cod_data_source_file bh2131.cif
_cod_data_source_block I
_cod_original_sg_symbol_H-M 'P 21/c'
_cod_database_code 2214975
_cod_database_fobs_code 2214975

loop_
_symmetry_equiv_pos_as_xyz
'x, y, z'
'-x, y+1/2, -z+1/2'
'-x, -y, -z'
'x, -y-1/2, z-1/2'

loop_
_atom_site_type_symbol
_atom_site_label
_atom_site_fract_x
_atom_site_fract_y
_atom_site_fract_z
_atom_site_U_iso_or_equiv
_atom_site_adp_type
_atom_site_calc_flag
_atom_site_refinement_flags
_atom_site_occupancy
Cl Cl1 -0.49633(7) 1.01474(8) 0.27988(4) 0.0772(3) Uani d . 1
O O1 0.46696(17) 0.79643(17) -0.02491(9) 0.0649(4) Uani d . 1
N N1 0.15576(17) 0.92409(17) 0.08275(8) 0.0420(4) Uani d . 1
N N2 0.29715(18) 0.92652(18) 0.04509(9) 0.0465(4) Uani d . 1
H H2 0.3601 1.0132 0.0467 0.056 Uiso calc R 1
C C1 -0.1647(2) 0.9348(2) 0.13482(10) 0.0445(4) Uani d . 1
H H1 -0.1574 0.8660 0.0939 0.053 Uiso calc R 1
C C2 -0.3068(2) 0.9252(2) 0.17216(11) 0.0503(5) Uani d . 1
H H2A -0.3944 0.8509 0.1564 0.060 Uiso calc R 1
C C3 -0.3174(2) 1.0267(2) 0.23282(11) 0.0505(5) Uani d . 1
C C4 -0.1886(3) 1.1367(3) 0.25700(12) 0.0618(6) Uani d . 1
H H4 -0.1959 1.2042 0.2983 0.074 Uiso calc R 1
C C5 -0.0481(3) 1.1452(3) 0.21879(11) 0.0558(5) Uani d . 1
H H5 0.0387 1.2201 0.2348 0.067 Uiso calc R 1
C C6 -0.0326(2) 1.0455(2) 0.15733(10) 0.0404(4) Uani d . 1
C C7 0.1197(2) 1.0550(2) 0.11680(10) 0.0409(4) Uani d . 1
C C8 0.2186(3) 1.2134(2) 0.11785(12) 0.0600(6) Uani d . 1
H H8A 0.3273 1.2011 0.1494 0.090 Uiso calc R 1
H H8B 0.1542 1.2996 0.1374 0.090 Uiso calc R 1
H H8C 0.2374 1.2404 0.0675 0.090 Uiso calc R 1
C C9 0.3376(2) 0.7939(2) 0.00572(10) 0.0458(5) Uani d . 1
C C10 0.2204(3) 0.6472(2) 0.00174(12) 0.0586(5) Uani d . 1
H H10A 0.1022 0.6848 -0.0050 0.070 Uiso calc R 1
H H10B 0.2414 0.5883 0.0493 0.070 Uiso calc R 1
C C11 0.2442(3) 0.5312(3) -0.06134(14) 0.0675(6) Uani d . 1
H H11A 0.2359 0.5910 -0.1079 0.101 Uiso calc R 1
H H11B 0.1566 0.4482 -0.0653 0.101 Uiso calc R 1
H H11C 0.3552 0.4803 -0.0510 0.101 Uiso calc R 1

loop_
_atom_site_aniso_label
_atom_site_aniso_U_11
_atom_site_aniso_U_22
_atom_site_aniso_U_33
_atom_site_aniso_U_12
_atom_site_aniso_U_13
_atom_site_aniso_U_23
Cl1 0.0663(4) 0.0794(4) 0.0954(5) 0.0172(3) 0.0438(3) 0.0202(3)
O1 0.0600(9) 0.0453(8) 0.0979(11) -0.0064(6) 0.0402(8) -0.0063(7)
N1 0.0439(8) 0.0404(8) 0.0435(8) -0.0031(6) 0.0120(6) 0.0015(7)
N2 0.0467(9) 0.0376(8) 0.0586(10) -0.0073(7) 0.0189(7) -0.0005(7)
C1 0.0506(11) 0.0410(9) 0.0424(10) -0.0036(8) 0.0079(8) -0.0012(8)
C2 0.0461(10) 0.0467(10) 0.0579(12) -0.0048(8) 0.0063(9) 0.0064(9)
C3 0.0500(11) 0.0493(11) 0.0557(12) 0.0093(9) 0.0195(9) 0.0121(9)
C4 0.0781(15) 0.0562(12) 0.0559(13) -0.0004(11) 0.0262(11) -0.0107(10)
C5 0.0619(12) 0.0531(11) 0.0546(12) -0.0126(10) 0.0158(9) -0.0144(10)
C6 0.0457(10) 0.0358(9) 0.0402(10) -0.0014(7) 0.0078(7) 0.0015(7)
C7 0.0472(10) 0.0350(9) 0.0406(10) -0.0038(8) 0.0065(7) 0.0017(8)
C8 0.0616(13) 0.0425(11) 0.0810(15) -0.0108(9) 0.0272(11) -0.0053(10)
C9 0.0463(10) 0.0384(10) 0.0555(11) -0.0024(8) 0.0170(9) 0.0024(8)
C10 0.0627(12) 0.0481(11) 0.0700(13) -0.0136(10) 0.0268(10) -0.0078(10)
C11 0.0701(15) 0.0538(12) 0.0822(17) -0.0087(10) 0.0234(12) -0.0154(11)

loop_
_atom_type_symbol
_atom_type_description
_atom_type_scat_dispersion_real
_atom_type_scat_dispersion_imag
_atom_type_scat_source
C C 0.0033 0.0016 'International Tables Vol C Tables 4.2.6.8 and 6.1.1.4'
H H 0.0000 0.0000 'International Tables Vol C Tables 4.2.6.8 and 6.1.1.4'
N N 0.0061 0.0033 'International Tables Vol C Tables 4.2.6.8 and 6.1.1.4'
O O 0.0106 0.0060 'International Tables Vol C Tables 4.2.6.8 and 6.1.1.4'
Cl Cl 0.1484 0.1585 'International Tables Vol C Tables 4.2.6.8 and 6.1.1.4'

loop_
_geom_angle_atom_site_label_1
_geom_angle_atom_site_label_2
_geom_angle_atom_site_label_3
_geom_angle
C7 N1 N2 118.00(14)
C9 N2 N1 120.59(14)
C9 N2 H2 119.7
N1 N2 H2 119.7
C2 C1 C6 121.17(17)
C2 C1 H1 119.4
C6 C1 H1 119.4
C3 C2 C1 119.43(17)
C3 C2 H2A 120.3
C1 C2 H2A 120.3
C4 C3 C2 120.99(18)
C4 C3 Cl1 119.55(16)
C2 C3 Cl1 119.45(16)
C3 C4 C5 118.78(19)
C3 C4 H4 120.6
C5 C4 H4 120.6
C4 C5 C6 122.06(18)
C4 C5 H5 119.0
C6 C5 H5 119.0
C5 C6 C1 117.56(17)
C5 C6 C7 121.64(16)
C1 C6 C7 120.80(16)
N1 C7 C6 115.93(15)
N1 C7 C8 124.80(16)
C6 C7 C8 119.26(15)
C7 C8 H8A 109.5
C7 C8 H8B 109.5
H8A C8 H8B 109.5
C7 C8 H8C 109.5
H8A C8 H8C 109.5
H8B C8 H8C 109.5
O1 C9 N2 119.52(16)
O1 C9 C10 122.38(16)
N2 C9 C10 118.10(15)
C9 C10 C11 113.18(17)
C9 C10 H10A 108.9
C11 C10 H10A 108.9
C9 C10 H10B 108.9
C11 C10 H10B 108.9
H10A C10 H10B 107.8
C10 C11 H11A 109.5
C10 C11 H11B 109.5
H11A C11 H11B 109.5
C10 C11 H11C 109.5
H11A C11 H11C 109.5
H11B C11 H11C 109.5

loop_
_geom_bond_atom_site_label_1
_geom_bond_atom_site_label_2
_geom_bond_distance
Cl1 C3 1.7417(19)
O1 C9 1.222(2)
N1 C7 1.279(2)
N1 N2 1.3794(19)
N2 C9 1.352(2)
N2 H2 0.8600
C1 C2 1.383(2)
C1 C6 1.391(2)
C1 H1 0.9300
C2 C3 1.376(3)
C2 H2A 0.9300
C3 C4 1.375(3)
C4 C5 1.381(3)
C4 H4 0.9300
C5 C6 1.387(3)
C5 H5 0.9300
C6 C7 1.487(2)
C7 C8 1.505(2)
C8 H8A 0.9600
C8 H8B 0.9600
C8 H8C 0.9600
C9 C10 1.504(2)
C10 C11 1.504(3)
C10 H10A 0.9700
C10 H10B 0.9700
C11 H11A 0.9600
C11 H11B 0.9600
C11 H11C 0.9600

loop_
_geom_hbond_atom_site_label_D
_geom_hbond_atom_site_label_H
_geom_hbond_atom_site_label_A
_geom_hbond_site_symmetry_A
_geom_hbond_distance_DH
_geom_hbond_distance_HA
_geom_hbond_distance_DA
_geom_hbond_angle_DHA
_geom_hbond_publ_flag
N2 H2 O1 3_675 0.86 2.13 2.9744(19) 165.6 y

loop_
_geom_torsion_atom_site_label_1
_geom_torsion_atom_site_label_2
_geom_torsion_atom_site_label_3
_geom_torsion_atom_site_label_4
_geom_torsion
C7 N1 N2 C9 -177.47(17)
C6 C1 C2 C3 -0.2(3)
C1 C2 C3 C4 -0.3(3)
C1 C2 C3 Cl1 180.00(14)
C2 C3 C4 C5 0.7(3)
Cl1 C3 C4 C5 -179.65(16)
C3 C4 C5 C6 -0.5(3)
C4 C5 C6 C1 0.0(3)
C4 C5 C6 C7 -179.69(18)
C2 C1 C6 C5 0.3(3)
C2 C1 C6 C7 -179.95(16)
N2 N1 C7 C6 -179.27(14)
N2 N1 C7 C8 1.1(3)
C5 C6 C7 N1 153.78(18)
C1 C6 C7 N1 -25.9(2)
C5 C6 C7 C8 -26.5(3)
C1 C6 C7 C8 153.74(17)
N1 N2 C9 O1 -177.32(16)
N1 N2 C9 C10 2.4(3)
O1 C9 C10 C11 -18.3(3)
N2 C9 C10 C11 161.97(18)

loop_
_cod_related_entry_id
_cod_related_entry_database
_cod_related_entry_code
1 ChemSpider 21184468
